data_7239741
loop_
_publ_author_name
'Usman, Mohammad'
'Smith, Mark D.'
'Kocevski, Vancho'
'Besmann, Theodore'
'zur Loye, Hans-Conrad'

_publ_section_title
;
 Complex cobalt silicates and germanates crystallizing in a porous
 three-dimensional framework structure
;
_journal_issue 6
_journal_name_full CrystEngComm
_journal_page_first 1112
_journal_page_last 1119
_journal_paper_doi 10.1039/C9CE01662G
_journal_volume 22
_journal_year 2020
_chemical_formula_moiety 'Co0.50 Cs O4 Si1.50'
_chemical_formula_sum 'Co0.5 Cs O4 Si1.5'
_chemical_formula_weight 268.51
_space_group_crystal_system monoclinic
_space_group_IT_number 8
_space_group_name_Hall 'I -2y'
_space_group_name_H-M_alt 'I 1 m 1'
_audit_creation_method SHELXL-2018/3
_audit_update_record
;
2019-03-22 deposited with the CCDC.	2020-01-10 downloaded from the CCDC.
;
_cell_angle_alpha 90
_cell_angle_beta 91.5928(18)
_cell_angle_gamma 90
_cell_formula_units_Z 4
_cell_length_a 8.9926(4)
_cell_length_b 5.4599(2)
_cell_length_c 9.3958(6)
_cell_measurement_reflns_used 4385
_cell_measurement_temperature 301(2)
_cell_measurement_theta_max 28.252
_cell_measurement_theta_min 3.093
_cell_volume 461.14(4)
_computing_cell_refinement 'SAINT Version 8.38a (Bruker, 2016)'
_computing_data_collection 'Bruker APEX3 v2016.5-0 (Bruker, 2016)'
_computing_data_reduction 'SAINT Version 8.38a (Bruker, 2016)'
_computing_molecular_graphics various
_computing_publication_material various
_computing_structure_refinement 'SHELXL-2018/3 (Sheldrick, 2018)'
_computing_structure_solution 'SHELXT (Sheldrick, 2015)'
_diffrn_ambient_temperature 301(2)
_diffrn_detector_area_resol_mean 10.4
_diffrn_measured_fraction_theta_full 1.000
_diffrn_measured_fraction_theta_max 1.000
_diffrn_measurement_device_type 'Bruker D8 QUEST'
_diffrn_measurement_method '\w and \f scans'
_diffrn_radiation_type MoK\a
_diffrn_radiation_wavelength 0.71073
_diffrn_reflns_av_R_equivalents 0.0327
_diffrn_reflns_av_unetI/netI 0.0216
_diffrn_reflns_Laue_measured_fraction_full 1.000
_diffrn_reflns_Laue_measured_fraction_max 1.000
_diffrn_reflns_limit_h_max 11
_diffrn_reflns_limit_h_min -11
_diffrn_reflns_limit_k_max 7
_diffrn_reflns_limit_k_min -7
_diffrn_reflns_limit_l_max 12
_diffrn_reflns_limit_l_min -12
_diffrn_reflns_number 7199
_diffrn_reflns_point_group_measured_fraction_full 0.998
_diffrn_reflns_point_group_measured_fraction_max 0.998
_diffrn_reflns_theta_full 28.294
_diffrn_reflns_theta_max 28.294
_diffrn_reflns_theta_min 3.093
_diffrn_source 'microfocus sealed X-ray tube'
_exptl_absorpt_coefficient_mu 10.045
_exptl_absorpt_correction_T_max 0.2627
_exptl_absorpt_correction_T_min 0.1934
_exptl_absorpt_correction_type multi-scan
_exptl_absorpt_process_details 'SADABS Version 2016/2 (Bruker, 2016)'
_exptl_crystal_colour blue
_exptl_crystal_density_diffrn 3.868
_exptl_crystal_description plate
_exptl_crystal_F_000 486
_exptl_crystal_size_max 0.060
_exptl_crystal_size_mid 0.030
_exptl_crystal_size_min 0.020
_refine_diff_density_max 0.757
_refine_diff_density_min -0.556
_refine_diff_density_rms 0.135
_refine_ls_abs_structure_details
; 
 Refined as an inversion twin. 
;
_refine_ls_abs_structure_Flack 0.50(7)
_refine_ls_extinction_method none
_refine_ls_goodness_of_fit_ref 1.150
_refine_ls_hydrogen_treatment undef
_refine_ls_matrix_type full
_refine_ls_number_parameters 85
_refine_ls_number_reflns 1254
_refine_ls_number_restraints 2
_refine_ls_restrained_S_all 1.149
_refine_ls_R_factor_all 0.0264
_refine_ls_R_factor_gt 0.0209
_refine_ls_shift/su_max 0.000
_refine_ls_shift/su_mean 0.000
_refine_ls_structure_factor_coef Fsqd
_refine_ls_weighting_details 'w=1/[\s^2^(Fo^2^)+(0.0102P)^2^+2.9428P] where P=(Fo^2^+2Fc^2^)/3'
_refine_ls_weighting_scheme calc
_refine_ls_wR_factor_gt 0.0428
_refine_ls_wR_factor_ref 0.0457
_reflns_Friedel_coverage 0.990
_reflns_Friedel_fraction_full 0.995
_reflns_Friedel_fraction_max 0.995
_reflns_number_gt 1141
_reflns_number_total 1254
_reflns_threshold_expression 'I > 2\s(I)'
_cod_data_source_file c9ce01662g2.cif
_cod_data_source_block mus1110a
_cod_depositor_comments
;Adding full bibliography for 7239740--7239743.cif.

 Adding full bibliography for 7239740--7239743.cif.
;
_cod_original_sg_symbol_H-M 'I m'
_cod_original_formula_sum 'Co0.50 Cs O4 Si1.50'
_cod_database_code 7239741
_shelx_shelxl_version_number 2018/3
_shelx_space_group_comment
; 
The symmetry employed for this shelxl refinement is uniquely defined 
by the following loop, which should always be used as a source of 
symmetry information in preference to the above space-group names. 
They are only intended as comments. 
;
_shelx_estimated_absorpt_t_min 0.584
_shelx_estimated_absorpt_t_max 0.824

loop_
_space_group_symop_operation_xyz
'x, y, z'
'x, -y, z'
'x+1/2, y+1/2, z+1/2'
'x+1/2, -y+1/2, z+1/2'

loop_
_atom_site_label
_atom_site_type_symbol
_atom_site_fract_x
_atom_site_fract_y
_atom_site_fract_z
_atom_site_U_iso_or_equiv
_atom_site_adp_type
_atom_site_occupancy
_atom_site_site_symmetry_order
_atom_site_calc_flag
_atom_site_refinement_flags_posn
_atom_site_refinement_flags_adp
_atom_site_refinement_flags_occupancy
Cs1 Cs 0.19149(8) 0.000000 0.50822(8) 0.0292(4) Uani 1 2 d S T P
Cs2 Cs 0.71441(7) 0.000000 0.39730(7) 0.0271(4) Uani 1 2 d S T P
Co1 Co 0.3833(4) 0.000000 0.1169(5) 0.0232(13) Uani 0.5 2 d S T P
Si1A Si 0.3833(4) 0.000000 0.1169(5) 0.0232(13) Uani 0.5 2 d S T P
Co2 Co 0.0197(5) 0.500000 0.2854(5) 0.0190(12) Uani 0.5 2 d S T P
Si2A Si 0.0197(5) 0.500000 0.2854(5) 0.0190(12) Uani 0.5 2 d S T P
Si1 Si 0.0131(7) 0.000000 0.1112(8) 0.0165(16) Uani 1 2 d S T P
Si2 Si 0.3877(8) 0.500000 0.2958(7) 0.0167(16) Uani 1 2 d S T P
O1 O -0.0415(17) 0.243(3) 0.1831(14) 0.044(4) Uani 1 1 d . . .
O2 O 0.4566(17) 0.263(3) 0.2149(14) 0.042(4) Uani 1 1 d . . .
O3 O 0.1779(9) 0.000000 0.0670(12) 0.033(2) Uani 1 2 d S T P
O4 O -0.0989(10) 0.000000 -0.0349(9) 0.047(3) Uani 1 2 d S T P
O5 O -0.0290(18) 0.456(4) 0.4239(10) 0.038(6) Uani 0.5 1 d . . P
O6 O 0.2059(9) 0.500000 0.2546(11) 0.0262(19) Uani 1 2 d S T P

loop_
_atom_site_aniso_label
_atom_site_aniso_U_11
_atom_site_aniso_U_22
_atom_site_aniso_U_33
_atom_site_aniso_U_23
_atom_site_aniso_U_13
_atom_site_aniso_U_12
Cs1 0.0303(8) 0.0229(10) 0.0345(10) 0.000 0.0026(7) 0.000
Cs2 0.0251(7) 0.0217(10) 0.0345(9) 0.000 0.0020(6) 0.000
Co1 0.0103(18) 0.016(3) 0.043(3) 0.000 0.0058(18) 0.000
Si1A 0.0103(18) 0.016(3) 0.043(3) 0.000 0.0058(18) 0.000
Co2 0.023(2) 0.009(3) 0.025(3) 0.000 -0.0077(18) 0.000
Si2A 0.023(2) 0.009(3) 0.025(3) 0.000 -0.0077(18) 0.000
Si1 0.010(3) 0.013(4) 0.026(3) 0.000 0.003(2) 0.000
Si2 0.029(3) 0.010(4) 0.011(3) 0.000 0.000(2) 0.000
O1 0.032(5) 0.042(9) 0.058(8) -0.023(7) -0.013(6) 0.023(5)
O2 0.023(4) 0.043(9) 0.059(9) -0.027(7) 0.004(5) 0.001(5)
O3 0.019(4) 0.026(5) 0.055(6) 0.000 0.013(4) 0.000
O4 0.035(5) 0.090(9) 0.016(4) 0.000 0.005(4) 0.000
O5 0.059(9) 0.038(18) 0.017(7) 0.004(5) 0.003(6) 0.015(9)
O6 0.016(4) 0.028(5) 0.034(5) 0.000 0.006(4) 0.000

loop_
_atom_type_symbol
_atom_type_description
_atom_type_scat_dispersion_real
_atom_type_scat_dispersion_imag
_atom_type_scat_source
O O 0.0106 0.0060 'International Tables Vol C Tables 4.2.6.8 and 6.1.1.4'
Si Si 0.0817 0.0704 'International Tables Vol C Tables 4.2.6.8 and 6.1.1.4'
Co Co 0.3494 0.9721 'International Tables Vol C Tables 4.2.6.8 and 6.1.1.4'
Cs Cs -0.3680 2.1192 'International Tables Vol C Tables 4.2.6.8 and 6.1.1.4'

loop_
_geom_angle_atom_site_label_1
_geom_angle_atom_site_label_2
_geom_angle_atom_site_label_3
_geom_angle
_geom_angle_site_symmetry_1
_geom_angle_site_symmetry_3
O2 Cs1 O2 47.9(6) 3_445 4_455
O2 Cs1 O1 111.5(4) 3_445 4
O2 Cs1 O1 90.6(4) 4_455 4
O2 Cs1 O1 90.6(4) 3_445 3_545
O2 Cs1 O1 111.5(4) 4_455 3_545
O1 Cs1 O1 52.1(7) 4 3_545
O2 Cs1 O5 92.8(4) 3_445 .
O2 Cs1 O5 55.3(3) 4_455 .
O1 Cs1 O5 103.4(5) 4 .
O1 Cs1 O5 154.4(4) 3_545 .
O2 Cs1 O5 55.3(3) 3_445 2
O2 Cs1 O5 92.8(4) 4_455 2
O1 Cs1 O5 154.4(4) 4 2
O1 Cs1 O5 103.4(5) 3_545 2
O5 Cs1 O5 99.3(7) . 2
O2 Cs1 O4 142.2(3) 3_445 3
O2 Cs1 O4 97.4(4) 4_455 3
O1 Cs1 O4 44.5(3) 4 3
O1 Cs1 O4 90.2(4) 3_545 3
O5 Cs1 O4 71.9(3) . 3
O5 Cs1 O4 158.7(3) 2 3
O2 Cs1 O4 97.4(3) 3_445 3_545
O2 Cs1 O4 142.2(3) 4_455 3_545
O1 Cs1 O4 90.2(4) 4 3_545
O1 Cs1 O4 44.5(3) 3_545 3_545
O5 Cs1 O4 158.7(3) . 3_545
O5 Cs1 O4 71.9(3) 2 3_545
O4 Cs1 O4 109.2(2) 3 3_545
O2 Cs1 O6 137.9(3) 3_445 .
O2 Cs1 O6 97.6(3) 4_455 .
O1 Cs1 O6 88.1(3) 4 .
O1 Cs1 O6 128.9(4) 3_545 .
O5 Cs1 O6 45.5(2) . .
O5 Cs1 O6 116.5(3) 2 .
O4 Cs1 O6 43.7(2) 3 .
O4 Cs1 O6 120.23(17) 3_545 .
O2 Cs1 O6 97.6(3) 3_445 1_545
O2 Cs1 O6 137.9(3) 4_455 1_545
O1 Cs1 O6 128.9(4) 4 1_545
O1 Cs1 O6 88.1(3) 3_545 1_545
O5 Cs1 O6 116.5(3) . 1_545
O5 Cs1 O6 45.5(2) 2 1_545
O4 Cs1 O6 120.23(17) 3 1_545
O4 Cs1 O6 43.7(2) 3_545 1_545
O6 Cs1 O6 97.6(2) . 1_545
O2 Cs1 O5 55.7(3) 3_445 1_545
O2 Cs1 O5 95.6(4) 4_455 1_545
O1 Cs1 O5 150.0(4) 4 1_545
O1 Cs1 O5 98.6(5) 3_545 1_545
O5 Cs1 O5 104.2(4) . 1_545
O5 Cs1 O5 4.9(5) 2 1_545
O4 Cs1 O5 160.4(2) 3 1_545
O4 Cs1 O5 67.3(3) 3_545 1_545
O6 Cs1 O5 119.9(2) . 1_545
O6 Cs1 O5 43.4(2) 1_545 1_545
O2 Cs1 O5 95.6(4) 3_445 2_565
O2 Cs1 O5 55.7(3) 4_455 2_565
O1 Cs1 O5 98.6(5) 4 2_565
O1 Cs1 O5 150.0(4) 3_545 2_565
O5 Cs1 O5 4.9(5) . 2_565
O5 Cs1 O5 104.2(4) 2 2_565
O4 Cs1 O5 67.3(3) 3 2_565
O4 Cs1 O5 160.4(2) 3_545 2_565
O6 Cs1 O5 43.4(2) . 2_565
O6 Cs1 O5 119.9(2) 1_545 2_565
O5 Cs1 O5 109.1(6) 1_545 2_565
O3 Cs2 O3 118.1(3) 3 3_545
O3 Cs2 O2 78.4(3) 3 .
O3 Cs2 O2 124.9(3) 3_545 .
O3 Cs2 O2 124.9(3) 3 2
O3 Cs2 O2 78.4(3) 3_545 2
O2 Cs2 O2 53.6(6) . 2
O3 Cs2 O1 92.3(3) 3 1_655
O3 Cs2 O1 136.9(3) 3_545 1_655
O2 Cs2 O1 88.7(4) . 1_655
O2 Cs2 O1 109.9(4) 2 1_655
O3 Cs2 O1 136.9(3) 3 2_655
O3 Cs2 O1 92.3(3) 3_545 2_655
O2 Cs2 O1 109.9(4) . 2_655
O2 Cs2 O1 88.7(4) 2 2_655
O1 Cs2 O1 47.4(6) 1_655 2_655
O3 Cs2 O6 59.61(19) 3 3_545
O3 Cs2 O6 59.61(19) 3_545 3_545
O2 Cs2 O6 120.0(3) . 3_545
O2 Cs2 O6 120.0(3) 2 3_545
O1 Cs2 O6 130.1(3) 1_655 3_545
O1 Cs2 O6 130.1(3) 2_655 3_545
O3 Cs2 O5 54.1(3) 3 1_655
O3 Cs2 O5 132.1(3) 3_545 1_655
O2 Cs2 O5 101.0(4) . 1_655
O2 Cs2 O5 148.4(3) 2 1_655
O1 Cs2 O5 44.6(3) 1_655 1_655
O1 Cs2 O5 83.0(4) 2_655 1_655
O6 Cs2 O5 87.77(18) 3_545 1_655
O3 Cs2 O5 132.1(3) 3 2_655
O3 Cs2 O5 54.1(3) 3_545 2_655
O2 Cs2 O5 148.4(3) . 2_655
O2 Cs2 O5 101.0(4) 2 2_655
O1 Cs2 O5 83.0(4) 1_655 2_655
O1 Cs2 O5 44.6(3) 2_655 2_655
O6 Cs2 O5 87.77(18) 3_545 2_655
O5 Cs2 O5 94.2(7) 1_655 2_655
O3 Cs2 Co1 30.59(17) 3 3
O3 Cs2 Co1 113.4(2) 3_545 3
O2 Cs2 Co1 104.3(3) . 3
O2 Cs2 Co1 155.3(3) 2 3
O1 Cs2 Co1 77.0(3) 1_655 3
O1 Cs2 Co1 111.4(3) 2_655 3
O6 Cs2 Co1 57.75(10) 3_545 3
O5 Cs2 Co1 32.43(19) 1_655 3
O5 Cs2 Co1 103.4(3) 2_655 3
O3 Cs2 Co1 113.4(2) 3 3_545
O3 Cs2 Co1 30.59(17) 3_545 3_545
O2 Cs2 Co1 155.3(3) . 3_545
O2 Cs2 Co1 104.3(3) 2 3_545
O1 Cs2 Co1 111.4(3) 1_655 3_545
O1 Cs2 Co1 77.0(3) 2_655 3_545
O6 Cs2 Co1 57.75(10) 3_545 3_545
O5 Cs2 Co1 103.4(3) 1_655 3_545
O5 Cs2 Co1 32.43(19) 2_655 3_545
Co1 Cs2 Co1 94.41(11) 3 3_545
O3 Cs2 O5 50.4(3) 3 2_665
O3 Cs2 O5 135.6(3) 3_545 2_665
O2 Cs2 O5 96.6(4) . 2_665
O2 Cs2 O5 145.8(3) 2 2_665
O1 Cs2 O5 46.1(3) 1_655 2_665
O1 Cs2 O5 86.6(4) 2_655 2_665
O6 Cs2 O5 87.98(17) 3_545 2_665
O5 Cs2 O5 5.0(5) 1_655 2_665
O5 Cs2 O5 99.2(4) 2_655 2_665
Co1 Cs2 O5 31.18(15) 3 2_665
Co1 Cs2 O5 107.6(3) 3_545 2_665
O2 Co1 O2 104.3(11) 2 .
O2 Co1 O3 117.5(5) 2 .
O2 Co1 O3 117.5(5) . .
O2 Co1 O5 102.5(8) 2 3_544
O2 Co1 O5 113.8(8) . 3_544
O3 Co1 O5 100.4(6) . 3_544
O2 Co1 O5 113.8(8) 2 4_554
O2 Co1 O5 102.5(8) . 4_554
O3 Co1 O5 100.4(6) . 4_554
O5 Co1 O5 13.6(12) 3_544 4_554
O2 Co1 Cs2 80.6(5) 2 3_444
O2 Co1 Cs2 175.0(5) . 3_444
O3 Co1 Cs2 58.82(19) . 3_444
O5 Co1 Cs2 65.0(6) 3_544 3_444
O5 Co1 Cs2 75.6(6) 4_554 3_444
O2 Co1 Cs2 175.0(5) 2 3_454
O2 Co1 Cs2 80.6(5) . 3_454
O3 Co1 Cs2 58.82(19) . 3_454
O5 Co1 Cs2 75.6(6) 3_544 3_454
O5 Co1 Cs2 65.0(6) 4_554 3_454
Cs2 Co1 Cs2 94.41(11) 3_444 3_454
O2 Co1 Cs2 53.3(5) 2 .
O2 Co1 Cs2 53.3(5) . .
O3 Co1 Cs2 152.1(4) . .
O5 Co1 Cs2 107.2(5) 3_544 .
O5 Co1 Cs2 107.2(5) 4_554 .
Cs2 Co1 Cs2 131.55(5) 3_444 .
Cs2 Co1 Cs2 131.55(5) 3_454 .
O2 Co1 Cs1 114.8(5) 2 3_554
O2 Co1 Cs1 49.7(5) . 3_554
O3 Co1 Cs1 127.5(2) . 3_554
O5 Co1 Cs1 64.1(6) 3_544 3_554
O5 Co1 Cs1 53.4(6) 4_554 3_554
Cs2 Co1 Cs1 128.89(14) 3_444 3_554
Cs2 Co1 Cs1 68.68(5) 3_454 3_554
Cs2 Co1 Cs1 69.90(6) . 3_554
O2 Co1 Cs1 49.7(5) 2 3_544
O2 Co1 Cs1 114.8(5) . 3_544
O3 Co1 Cs1 127.5(2) . 3_544
O5 Co1 Cs1 53.4(6) 3_544 3_544
O5 Co1 Cs1 64.1(6) 4_554 3_544
Cs2 Co1 Cs1 68.68(5) 3_444 3_544
Cs2 Co1 Cs1 128.89(14) 3_454 3_544
Cs2 Co1 Cs1 69.90(6) . 3_544
Cs1 Co1 Cs1 84.99(8) 3_554 3_544
O2 Co1 Cs1 72.7(5) 2 .
O2 Co1 Cs1 72.7(5) . .
O3 Co1 Cs1 77.9(4) . .
O5 Co1 Cs1 173.0(6) 3_544 .
O5 Co1 Cs1 173.0(6) 4_554 .
Cs2 Co1 Cs1 108.76(8) 3_444 .
Cs2 Co1 Cs1 108.76(8) 3_454 .
Cs2 Co1 Cs1 74.23(9) . .
Cs1 Co1 Cs1 122.31(9) 3_554 .
Cs1 Co1 Cs1 122.31(9) 3_544 .
O5 Co2 O5 19.6(18) 2_565 .
O5 Co2 O6 119.3(8) 2_565 .
O5 Co2 O6 119.3(8) . .
O5 Co2 O1 122.3(10) 2_565 .
O5 Co2 O1 105.4(11) . .
O6 Co2 O1 101.4(6) . .
O5 Co2 O1 105.4(11) 2_565 2_565
O5 Co2 O1 122.3(10) . 2_565
O6 Co2 O1 101.4(6) . 2_565
O1 Co2 O1 104.2(10) . 2_565
O5 Co2 Cs1 75.0(8) 2_565 .
O5 Co2 Cs1 59.5(8) . .
O6 Co2 Cs1 72.8(2) . .
O1 Co2 Cs1 81.0(5) . .
O1 Co2 Cs1 173.1(5) 2_565 .
O5 Co2 Cs1 59.5(8) 2_565 1_565
O5 Co2 Cs1 75.0(8) . 1_565
O6 Co2 Cs1 72.8(2) . 1_565
O1 Co2 Cs1 173.1(5) . 1_565
O1 Co2 Cs1 81.0(5) 2_565 1_565
Cs1 Co2 Cs1 93.52(9) . 1_565
O5 Co2 Cs1 111.7(7) 2_565 3_454
O5 Co2 Cs1 111.7(7) . 3_454
O6 Co2 Cs1 128.1(4) . 3_454
O1 Co2 Cs1 54.6(5) . 3_454
O1 Co2 Cs1 54.6(5) 2_565 3_454
Cs1 Co2 Cs1 131.98(5) . 3_454
Cs1 Co2 Cs1 131.98(5) 1_565 3_454
O5 Co2 Cs2 69.0(8) 2_565 1_455
O5 Co2 Cs2 53.9(8) . 1_455
O6 Co2 Cs2 136.25(9) . 1_455
O1 Co2 Cs2 53.4(6) . 1_455
O1 Co2 Cs2 118.2(5) 2_565 1_455
Cs1 Co2 Cs2 68.54(5) . 1_455
Cs1 Co2 Cs2 128.36(13) 1_565 1_455
Cs1 Co2 Cs2 70.39(7) 3_454 1_455
O5 Co2 Cs2 53.9(8) 2_565 1_465
O5 Co2 Cs2 69.0(8) . 1_465
O6 Co2 Cs2 136.25(9) . 1_465
O1 Co2 Cs2 118.2(5) . 1_465
O1 Co2 Cs2 53.4(6) 2_565 1_465
Cs1 Co2 Cs2 128.36(13) . 1_465
Cs1 Co2 Cs2 68.54(5) 1_565 1_465
Cs1 Co2 Cs2 70.39(7) 3_454 1_465
Cs2 Co2 Cs2 85.23(9) 1_455 1_465
O5 Co2 Cs2 168.0(8) 2_565 3_454
O5 Co2 Cs2 168.0(8) . 3_454
O6 Co2 Cs2 53.3(4) . 3_454
O1 Co2 Cs2 69.7(6) . 3_454
O1 Co2 Cs2 69.7(6) 2_565 3_454
Cs1 Co2 Cs2 108.55(9) . 3_454
Cs1 Co2 Cs2 108.55(9) 1_565 3_454
Cs1 Co2 Cs2 74.82(8) 3_454 3_454
Cs2 Co2 Cs2 122.97(8) 1_455 3_454
Cs2 Co2 Cs2 122.97(8) 1_465 3_454
O3 Si1 O1 115.3(7) . 2
O3 Si1 O1 115.3(7) . .
O1 Si1 O1 114.9(13) 2 .
O3 Si1 O4 109.7(7) . .
O1 Si1 O4 99.4(6) 2 .
O1 Si1 O4 99.4(6) . .
O3 Si1 Cs2 151.3(6) . 1_455
O1 Si1 Cs2 57.9(7) 2 1_455
O1 Si1 Cs2 57.9(7) . 1_455
O4 Si1 Cs2 99.0(4) . 1_455
O3 Si1 Cs2 52.8(2) . 3_444
O1 Si1 Cs2 77.6(7) 2 3_444
O1 Si1 Cs2 166.9(7) . 3_444
O4 Si1 Cs2 81.6(3) . 3_444
Cs2 Si1 Cs2 135.06(7) 1_455 3_444
O3 Si1 Cs2 52.8(2) . 3_454
O1 Si1 Cs2 166.9(7) 2 3_454
O1 Si1 Cs2 77.6(7) . 3_454
O4 Si1 Cs2 81.6(3) . 3_454
Cs2 Si1 Cs2 135.06(7) 1_455 3_454
Cs2 Si1 Cs2 89.74(15) 3_444 3_454
O3 Si1 Cs1 83.6(5) . .
O1 Si1 Cs1 73.9(5) 2 .
O1 Si1 Cs1 73.9(5) . .
O4 Si1 Cs1 166.7(4) . .
Cs2 Si1 Cs1 67.70(12) 1_455 .
Cs2 Si1 Cs1 107.56(11) 3_444 .
Cs2 Si1 Cs1 107.56(11) 3_454 .
O3 Si1 Cs1 127.9(3) . 3_444
O1 Si1 Cs1 46.3(5) 2 3_444
O1 Si1 Cs1 116.0(7) . 3_444
O4 Si1 Cs1 53.16(19) . 3_444
Cs2 Si1 Cs1 70.22(10) 1_455 3_444
Cs2 Si1 Cs1 75.11(6) 3_444 3_444
Cs2 Si1 Cs1 133.52(19) 3_454 3_444
Cs1 Si1 Cs1 118.87(14) . 3_444
O3 Si1 Cs1 127.9(3) . 3_454
O1 Si1 Cs1 116.0(7) 2 3_454
O1 Si1 Cs1 46.3(5) . 3_454
O4 Si1 Cs1 53.16(19) . 3_454
Cs2 Si1 Cs1 70.22(10) 1_455 3_454
Cs2 Si1 Cs1 133.52(19) 3_444 3_454
Cs2 Si1 Cs1 75.11(6) 3_454 3_454
Cs1 Si1 Cs1 118.87(14) . 3_454
Cs1 Si1 Cs1 84.14(11) 3_444 3_454
O4 Si2 O2 116.5(6) 3 .
O4 Si2 O2 116.5(6) 3 2_565
O2 Si2 O2 104.8(12) . 2_565
O4 Si2 O6 106.1(6) 3 .
O2 Si2 O6 105.9(6) . .
O2 Si2 O6 105.9(6) 2_565 .
O4 Si2 Cs1 60.2(2) 3 .
O2 Si2 Cs1 82.3(6) . .
O2 Si2 Cs1 172.7(6) 2_565 .
O6 Si2 Cs1 70.1(3) . .
O4 Si2 Cs1 60.2(2) 3 1_565
O2 Si2 Cs1 172.7(6) . 1_565
O2 Si2 Cs1 82.3(6) 2_565 1_565
O6 Si2 Cs1 70.1(3) . 1_565
Cs1 Si2 Cs1 90.62(15) . 1_565
O4 Si2 Cs1 131.1(5) 3 3_554
O2 Si2 Cs1 52.7(6) . 3_554
O2 Si2 Cs1 52.7(6) 2_565 3_554
O6 Si2 Cs1 122.7(4) . 3_554
Cs1 Si2 Cs1 134.57(8) . 3_554
Cs1 Si2 Cs1 134.57(8) 1_565 3_554
O4 Si2 Cs2 161.5(5) 3 3_454
O2 Si2 Cs2 73.0(6) . 3_454
O2 Si2 Cs2 73.0(6) 2_565 3_454
O6 Si2 Cs2 55.4(4) . 3_454
Cs1 Si2 Cs2 108.22(13) . 3_454
Cs1 Si2 Cs2 108.22(13) 1_565 3_454
Cs1 Si2 Cs2 67.34(11) 3_554 3_454
O4 Si2 Cs2 74.6(3) 3 .
O2 Si2 Cs2 45.7(6) . .
O2 Si2 Cs2 110.9(6) 2_565 .
O6 Si2 Cs2 138.08(8) . .
Cs1 Si2 Cs2 75.08(6) . .
Cs1 Si2 Cs2 133.51(17) 1_565 .
Cs1 Si2 Cs2 69.50(11) 3_554 .
Cs2 Si2 Cs2 118.26(13) 3_454 .
O4 Si2 Cs2 74.6(3) 3 1_565
O2 Si2 Cs2 110.9(6) . 1_565
O2 Si2 Cs2 45.7(6) 2_565 1_565
O6 Si2 Cs2 138.08(8) . 1_565
Cs1 Si2 Cs2 133.51(17) . 1_565
Cs1 Si2 Cs2 75.08(6) 1_565 1_565
Cs1 Si2 Cs2 69.50(11) 3_554 1_565
Cs2 Si2 Cs2 118.26(13) 3_454 1_565
Cs2 Si2 Cs2 83.41(13) . 1_565
Si1 O1 Co2 143.2(10) . .
Si1 O1 Cs1 112.9(7) . 3_454
Co2 O1 Cs1 98.5(7) . 3_454
Si1 O1 Cs2 98.3(9) . 1_455
Co2 O1 Cs2 100.9(6) . 1_455
Cs1 O1 Cs2 89.3(4) 3_454 1_455
Si2 O2 Co1 136.4(10) . .
Si2 O2 Cs1 103.3(8) . 3_554
Co1 O2 Cs1 104.4(6) . 3_554
Si2 O2 Cs2 112.8(7) . .
Co1 O2 Cs2 99.4(7) . .
Cs1 O2 Cs2 91.5(4) 3_554 .
Si1 O3 Co1 150.1(8) . .
Si1 O3 Cs2 104.3(3) . 3_444
Co1 O3 Cs2 90.6(2) . 3_444
Si1 O3 Cs2 104.3(3) . 3_454
Co1 O3 Cs2 90.6(2) . 3_454
Cs2 O3 Cs2 118.1(3) 3_444 3_454
Si2 O4 Si1 147.5(8) 3_444 .
Si2 O4 Cs1 95.4(3) 3_444 3_444
Si1 O4 Cs1 103.2(3) . 3_444
Si2 O4 Cs1 95.4(3) 3_444 3_454
Si1 O4 Cs1 103.2(3) . 3_454
Cs1 O4 Cs1 109.2(2) 3_444 3_454
O5 O5 Co2 80.2(9) 2_565 .
O5 O5 Co1 83.2(6) 2_565 3_455
Co2 O5 Co1 162.7(15) . 3_455
O5 O5 Cs1 139.7(3) 2_565 .
Co2 O5 Cs1 98.7(9) . .
Co1 O5 Cs1 97.0(6) 3_455 .
O5 O5 Cs2 137.1(3) 2_565 1_455
Co2 O5 Cs2 106.6(9) . 1_455
Co1 O5 Cs2 82.6(5) 3_455 1_455
Cs1 O5 Cs2 82.3(5) . 1_455
O5 O5 Cs1 35.5(3) 2_565 1_565
Co2 O5 Cs1 83.2(8) . 1_565
Co1 O5 Cs1 86.1(6) 3_455 1_565
Cs1 O5 Cs1 104.2(4) . 1_565
Cs2 O5 Cs1 167.6(4) 1_455 1_565
O5 O5 Cs2 37.9(3) 2_565 1_465
Co2 O5 Cs2 90.6(9) . 1_465
Co1 O5 Cs2 73.2(6) 3_455 1_465
Cs1 O5 Cs2 169.8(3) . 1_465
Cs2 O5 Cs2 99.2(4) 1_455 1_465
Cs1 O5 Cs2 72.6(4) 1_565 1_465
Si2 O6 Co2 156.8(7) . .
Si2 O6 Cs2 100.5(4) . 3_454
Co2 O6 Cs2 102.7(4) . 3_454
Si2 O6 Cs1 84.3(3) . .
Co2 O6 Cs1 80.5(3) . .
Cs2 O6 Cs1 131.18(12) 3_454 .
Si2 O6 Cs1 84.3(3) . 1_565
Co2 O6 Cs1 80.5(3) . 1_565
Cs2 O6 Cs1 131.18(12) 3_454 1_565
Cs1 O6 Cs1 97.6(2) . 1_565

loop_
_geom_bond_atom_site_label_1
_geom_bond_atom_site_label_2
_geom_bond_distance
_geom_bond_site_symmetry_2
Cs1 O2 3.182(16) 3_445
Cs1 O2 3.182(16) 4_455
Cs1 O1 3.197(14) 4
Cs1 O1 3.197(14) 3_545
Cs1 O5 3.27(2) .
Cs1 O5 3.27(2) 2
Cs1 O4 3.349(5) 3
Cs1 O4 3.349(5) 3_545
Cs1 O6 3.628(7) .
Cs1 O6 3.628(7) 1_545
Cs1 O5 3.65(2) 1_545
Cs1 O5 3.65(2) 2_565
Cs2 O3 3.183(6) 3
Cs2 O3 3.183(6) 3_545
Cs2 O2 3.187(16) .
Cs2 O2 3.187(16) 2
Cs2 O1 3.297(18) 1_655
Cs2 O1 3.297(18) 2_655
Cs2 O6 3.360(10) 3_545
Cs2 O5 3.40(2) 1_655
Cs2 O5 3.40(2) 2_655
Cs2 Co1 3.720(3) 3
Cs2 Co1 3.720(3) 3_545
Cs2 O5 3.76(2) 2_665
Co1 O2 1.821(16) 2
Co1 O2 1.821(16) .
Co1 O3 1.893(10) .
Co1 O5 2.012(11) 3_544
Co1 O5 2.012(11) 4_554
Co2 O5 1.405(10) 2_565
Co2 O5 1.405(10) .
Co2 O6 1.707(10) .
Co2 O1 1.781(17) .
Co2 O1 1.781(17) 2_565
Si1 O3 1.550(10) .
Si1 O1 1.572(17) 2
Si1 O1 1.572(17) .
Si1 O4 1.680(12) .
Si2 O4 1.592(11) 3
Si2 O2 1.630(16) .
Si2 O2 1.630(16) 2_565
Si2 O6 1.670(11) .
O5 O5 0.48(4) 2_565
